data_7105112
loop_
_publ_author_name
'F\"ah, Christoph'
'Hardegger, Leo A'
'Ebert, Marc-Olivier'
'Schweizer, W Bernd'
'Diederich, Fran\,cois'

_publ_section_title
;
 Self-association based on orthogonal C=O...C=O interactions in the
 solid and liquid state.
;
_journal_issue 1
_journal_name_full 'Chemical communications (Cambridge, England)'
_journal_page_first 67
_journal_page_last 69
_journal_paper_doi 10.1039/b912721f
_journal_volume 46
_journal_year 2009
_chemical_compound_source 'Diederich laboratory'
_chemical_formula_moiety 'C29 H31 F2 N O2 '
_chemical_formula_sum 'C29 H31 F2 N O2'
_chemical_formula_weight 463.568
_chemical_name_common
;
(R)-N-((3,3-difluoro-4-oxocyclopentyl)methyl)-2-(naphthalen-2-
yl)-N-(4-pentylphenyl)acetamide
;
_chemical_name_systematic
;
(R)-N-((3,3-difluoro-4-oxocyclopentyl)methyl)-2-(naphthalen-2-yl)-N-
(4-pentylphenyl)acetamide
;
_space_group_IT_number 14
_symmetry_cell_setting monoclinic
_symmetry_space_group_name_Hall '-P 2ybc'
_symmetry_space_group_name_H-M 'P 1 21/c 1'
_atom_sites_solution_primary direct
_atom_sites_solution_secondary difmap
_audit_creation_method maXus
_cell_angle_alpha 90.00
_cell_angle_beta 99.276(2)
_cell_angle_gamma 90.00
_cell_formula_units_Z 4
_cell_length_a 6.1172(2)
_cell_length_b 26.1410(10)
_cell_length_c 15.5575(6)
_cell_measurement_reflns_used 20682
_cell_measurement_temperature 223
_cell_measurement_theta_max 22.986
_cell_measurement_theta_min 2.425
_cell_volume 2455.3(2)
_computing_cell_refinement 'HKL Scalepack (Otwinowski & Minor 1997)'
_computing_data_collection KappaCCD
_computing_data_reduction 'Denzo and Scalepak (Otwinowski & Minor, 1997)'
_computing_structure_refinement 'SHELXL-97 (Sheldrick, 1997)'
_computing_structure_solution 'SIR97(Altomare et al., J. Appl. Cryst.,1999)'
_diffrn_measured_fraction_theta_full 0.986
_diffrn_measured_fraction_theta_max 0.986
_diffrn_measurement_device KappaCCD
_diffrn_measurement_method CCD
_diffrn_orient_matrix_type X=UH
_diffrn_orient_matrix_UB_11 -0.08112
_diffrn_orient_matrix_UB_12 0.14202
_diffrn_orient_matrix_UB_13 0.02619
_diffrn_orient_matrix_UB_21 -0.00153
_diffrn_orient_matrix_UB_22 0.00609
_diffrn_orient_matrix_UB_23 -0.03774
_diffrn_orient_matrix_UB_31 -0.06112
_diffrn_orient_matrix_UB_32 -0.02246
_diffrn_orient_matrix_UB_33 -0.00114
_diffrn_radiation_source 'fine-focus sealed tube'
_diffrn_radiation_type ' MoK\a'
_diffrn_radiation_wavelength_id all
_diffrn_reflns_limit_h_max 6
_diffrn_reflns_limit_h_min -6
_diffrn_reflns_limit_k_max 28
_diffrn_reflns_limit_k_min -28
_diffrn_reflns_limit_l_max 17
_diffrn_reflns_limit_l_min -17
_diffrn_reflns_number 6501
_diffrn_reflns_theta_full 22.98
_diffrn_reflns_theta_max 22.98
_diffrn_reflns_theta_min 2.65
_exptl_absorpt_coefficient_mu 0.088
_exptl_absorpt_correction_type none
_exptl_crystal_colour Colourless
_exptl_crystal_density_diffrn 1.254
_exptl_crystal_density_method 'not measured'
_exptl_crystal_description needle
_exptl_crystal_F_000 984.0
_exptl_crystal_size_max .36
_exptl_crystal_size_mid .2
_exptl_crystal_size_min .08
_refine_diff_density_max 0.713
_refine_diff_density_min -0.484
_refine_diff_density_rms 0.056
_refine_ls_extinction_method none
_refine_ls_goodness_of_fit_ref 1.762
_refine_ls_hydrogen_treatment constr
_refine_ls_matrix_type full
_refine_ls_number_parameters 302
_refine_ls_number_reflns 3364
_refine_ls_number_restraints 8
_refine_ls_restrained_S_all 1.782
_refine_ls_R_factor_all 0.1358
_refine_ls_R_factor_gt 0.1031
_refine_ls_shift/su_max 0.247
_refine_ls_shift/su_mean 0.011
_refine_ls_structure_factor_coef Fsqd
_refine_ls_weighting_details 'calc w=1/[\s^2^(Fo^2^)+ (0.1000P)^2^+0.0000P] where P=(Fo^2^+2Fc^2^)/3'
_refine_ls_weighting_scheme calc
_refine_ls_wR_factor_gt 0.2748
_refine_ls_wR_factor_ref 0.2907
_reflns_number_gt 2312
_reflns_number_total 3364
_reflns_threshold_expression >2sigma(I)
_cod_data_source_file b912721f.txt
_cod_data_source_block 1
_cod_depositor_comments
;
The following automatic conversions were performed:
'_symmetry_cell_setting' value 'Monoclinic' changed to 'monoclinic'
according to '/home/saulius/struct/CIF-dictionaries/cif_core.dic'
dictionary named 'cif_core.dic' version 2.4.1 from 2010-06-29.

Automatic conversion script
Id: cif_fix_enum 1527 2010-12-29 10:47:43Z saulius 
;
_cod_original_sg_symbol_H-M 'P 21/c '
_cod_original_formula_sum 'C29 H31 F2 N O2 '
_cod_database_code 7105112

loop_
_symmetry_equiv_pos_as_xyz
+X,+Y,+Z
-X,-Y,-Z
'-X,+Y+ 1/2,-Z+ 1/2'
'+X,-Y+ 1/2,+Z+ 1/2'

loop_
_atom_site_label
_atom_site_type_symbol
_atom_site_fract_x
_atom_site_fract_y
_atom_site_fract_z
_atom_site_U_iso_or_equiv
_atom_site_adp_type
_atom_site_occupancy
_atom_site_symmetry_multiplicity
_atom_site_calc_flag
_atom_site_refinement_flags
_atom_site_disorder_assembly
_atom_site_disorder_group
F11 F 0.0983(15) 0.02550(17) 0.2799(5) 0.268(5) Uani 1 1 d . . .
F12 F 0.2693(6) -0.05164(12) 0.2728(2) 0.1081(12) Uani 1 1 d . . .
N3 N 0.4301(6) 0.11287(14) 0.0248(3) 0.0645(11) Uani 1 1 d . . .
O34 O -0.0774(7) -0.03440(16) 0.1346(3) 0.1024(14) Uani 1 1 d . . .
O5 O 0.6154(7) 0.06968(14) -0.0669(2) 0.0866(11) Uani 1 1 d . . .
C1 C 0.3763(8) 0.13632(18) -0.1324(3) 0.0676(13) Uani 1 1 d . . .
C2 C 0.4835(8) 0.10335(19) -0.0552(3) 0.0633(12) Uani 1 1 d . . .
C4 C 0.5247(8) 0.07954(19) 0.0975(3) 0.0678(13) Uani 1 1 d . . .
C6 C 0.3517(8) 0.06133(18) 0.1496(3) 0.0682(14) Uani 1 1 d . . .
C7 C 0.1535(8) 0.03457(19) 0.0943(3) 0.0719(14) Uani 1 1 d . . .
C8 C 0.0752(11) -0.0035(2) 0.1546(4) 0.0917(18) Uani 1 1 d . . .
C9 C 0.2423(12) -0.0082(2) 0.2320(4) 0.0973(19) Uani 1 1 d . . .
C10 C 0.4452(10) 0.02065(18) 0.2170(3) 0.0789(15) Uani 1 1 d . . .
C13 C 0.3172(7) 0.15825(18) 0.0456(3) 0.0595(12) Uani 1 1 d . . .
C14 C 0.4352(9) 0.19607(19) 0.0958(3) 0.0688(13) Uani 1 1 d . . .
C15 C 0.3323(10) 0.2414(2) 0.1106(3) 0.0824(16) Uani 1 1 d . . .
C16 C 0.1103(11) 0.2493(2) 0.0750(4) 0.0853(17) Uani 1 1 d . B .
C17 C -0.0058(9) 0.2104(2) 0.0292(4) 0.0812(16) Uani 1 1 d . . .
C18 C 0.0955(8) 0.1651(2) 0.0159(3) 0.0722(14) Uani 1 1 d . . .
C19 C 0.5158(7) 0.18184(17) -0.1479(3) 0.0585(12) Uani 1 1 d . . .
C20 C 0.7070(8) 0.1751(2) -0.1863(3) 0.0691(14) Uani 1 1 d . . .
C21 C 0.8322(8) 0.2160(2) -0.2031(3) 0.0744(14) Uani 1 1 d . . .
C22 C 0.8977(10) 0.3097(3) -0.2015(4) 0.096(2) Uani 1 1 d . . .
C23 C 0.8355(16) 0.3576(3) -0.1807(5) 0.121(3) Uani 1 1 d . . .
C24 C 0.6513(15) 0.3644(3) -0.1416(5) 0.113(2) Uani 1 1 d . . .
C25 C 0.5263(10) 0.3238(2) -0.1260(4) 0.0877(17) Uani 1 1 d . . .
C26 C 0.4551(7) 0.23036(18) -0.1290(3) 0.0618(12) Uani 1 1 d . . .
C27 C 0.7731(9) 0.2660(2) -0.1840(3) 0.0726(15) Uani 1 1 d . . .
C28 C 0.5797(8) 0.27372(18) -0.1455(3) 0.0653(13) Uani 1 1 d . . .
C29 C -0.0078(16) 0.2999(3) 0.0831(5) 0.137(3) Uani 1 1 d D . .
C30 C 0.087(3) 0.3415(6) 0.1273(10) 0.130(6) Uiso 0.50 1 d PD B 1
C31 C 0.188(3) 0.3610(6) 0.0547(10) 0.119(5) Uiso 0.50 1 d PD B 1
C32 C 0.197(4) 0.4157(7) 0.0855(15) 0.172 Uiso 0.50 1 d PD B 1
C33 C 0.353(3) 0.4479(7) 0.0432(13) 0.148(6) Uiso 0.50 1 d PD B 1
C50 C 0.149(3) 0.3453(6) 0.0860(17) 0.135(6) Uiso 0.50 1 d PD B 2
C51 C 0.020(3) 0.3954(5) 0.0845(10) 0.121(5) Uiso 0.50 1 d PD B 2
C52 C 0.167(5) 0.4434(9) 0.1077(16) 0.221(12) Uiso 0.50 1 d PD B 2
C53 C 0.204(5) 0.4497(11) 0.0143(17) 0.227(12) Uiso 0.50 1 d PD B 2
H1A H 0.3516 0.1152 -0.1851 0.081 Uiso 1 1 calc R . .
H1B H 0.2316 0.1483 -0.1213 0.081 Uiso 1 1 calc R . .
H4A H 0.6401 0.0983 0.1360 0.081 Uiso 1 1 calc R . .
H4B H 0.5941 0.0498 0.0745 0.081 Uiso 1 1 calc R . .
H6 H 0.2976 0.0908 0.1801 0.082 Uiso 1 1 calc R . .
H7A H 0.0364 0.0592 0.0733 0.086 Uiso 1 1 calc R . .
H7B H 0.1991 0.0174 0.0441 0.086 Uiso 1 1 calc R . .
H10A H 0.5500 -0.0019 0.1940 0.095 Uiso 1 1 calc R . .
H10B H 0.5195 0.0366 0.2709 0.095 Uiso 1 1 calc R . .
H14 H 0.5847 0.1908 0.1196 0.083 Uiso 1 1 calc R . .
H15 H 0.4117 0.2671 0.1447 0.099 Uiso 1 1 calc R . .
H17 H -0.1566 0.2149 0.0067 0.097 Uiso 1 1 calc R . .
H18 H 0.0124 0.1384 -0.0139 0.087 Uiso 1 1 calc R . .
H20 H 0.7490 0.1420 -0.2005 0.083 Uiso 1 1 calc R . .
H21 H 0.9604 0.2105 -0.2280 0.089 Uiso 1 1 calc R . .
H22 H 1.0245 0.3054 -0.2277 0.116 Uiso 1 1 calc R . .
H23 H 0.9188 0.3861 -0.1932 0.145 Uiso 1 1 calc R . .
H24 H 0.6121 0.3974 -0.1255 0.135 Uiso 1 1 calc R . .
H25 H 0.3983 0.3295 -0.1011 0.105 Uiso 1 1 calc R . .
H26 H 0.3263 0.2350 -0.1041 0.074 Uiso 1 1 calc R . .
H29A H -0.0606 0.3115 0.0234 0.164 Uiso 1 1 calc R A 1
H29B H -0.1401 0.2918 0.1085 0.164 Uiso 1 1 calc R A 1
H30A H 0.1960 0.3322 0.1780 0.156 Uiso 0.50 1 calc PR B 1
H30B H -0.0232 0.3651 0.1445 0.156 Uiso 0.50 1 calc PR B 1
H31A H 0.0936 0.3563 -0.0019 0.143 Uiso 0.50 1 calc PR B 1
H31B H 0.3355 0.3465 0.0534 0.143 Uiso 0.50 1 calc PR B 1
H32A H 0.0476 0.4305 0.0727 0.206 Uiso 0.50 1 calc PR B 1
H32B H 0.2431 0.4164 0.1488 0.206 Uiso 0.50 1 calc PR B 1
H33A H 0.2974 0.4509 -0.0186 0.222 Uiso 0.50 1 calc PR B 1
H33B H 0.4978 0.4319 0.0516 0.222 Uiso 0.50 1 calc PR B 1
H33C H 0.3642 0.4817 0.0694 0.222 Uiso 0.50 1 calc PR B 1
H50A H 0.2273 0.3440 0.0358 0.162 Uiso 0.50 1 calc PR B 2
H50B H 0.2593 0.3437 0.1391 0.162 Uiso 0.50 1 calc PR B 2
H51A H -0.0850 0.3927 0.1257 0.145 Uiso 0.50 1 calc PR B 2
H51B H -0.0665 0.4000 0.0262 0.145 Uiso 0.50 1 calc PR B 2
H52A H 0.0869 0.4721 0.1287 0.265 Uiso 0.50 1 calc PR B 2
H52B H 0.3033 0.4362 0.1482 0.265 Uiso 0.50 1 calc PR B 2
H53A H 0.3500 0.4373 0.0086 0.340 Uiso 0.50 1 calc PR B 2
H53B H 0.1913 0.4856 -0.0017 0.340 Uiso 0.50 1 calc PR B 2
H53C H 0.0928 0.4302 -0.0238 0.340 Uiso 0.50 1 calc PR B 2

loop_
_atom_site_aniso_label
_atom_site_aniso_U_11
_atom_site_aniso_U_22
_atom_site_aniso_U_33
_atom_site_aniso_U_23
_atom_site_aniso_U_13
_atom_site_aniso_U_12
F11 0.451(11) 0.098(3) 0.343(8) -0.042(4) 0.326(9) -0.020(4)
F12 0.156(3) 0.075(2) 0.096(2) 0.0218(18) 0.030(2) 0.002(2)
N3 0.055(2) 0.059(2) 0.075(3) 0.011(2) -0.0048(19) -0.0005(19)
O34 0.089(3) 0.093(3) 0.124(3) 0.016(2) 0.015(2) -0.033(2)
O5 0.105(3) 0.070(2) 0.083(2) 0.0047(19) 0.010(2) 0.016(2)
C1 0.066(3) 0.067(3) 0.064(3) 0.006(2) -0.007(2) -0.010(2)
C2 0.068(3) 0.060(3) 0.059(3) 0.007(2) 0.001(2) -0.012(3)
C4 0.066(3) 0.065(3) 0.068(3) 0.015(2) -0.005(2) -0.003(2)
C6 0.086(4) 0.053(3) 0.064(3) 0.002(2) 0.005(3) -0.002(2)
C7 0.059(3) 0.061(3) 0.094(4) 0.014(3) 0.009(3) 0.000(2)
C8 0.085(4) 0.076(4) 0.119(5) 0.027(3) 0.031(4) 0.015(3)
C9 0.144(6) 0.074(4) 0.077(4) 0.013(3) 0.029(4) -0.016(4)
C10 0.112(4) 0.058(3) 0.062(3) 0.004(2) -0.002(3) -0.012(3)
C13 0.053(3) 0.064(3) 0.057(3) 0.013(2) -0.004(2) -0.005(2)
C14 0.068(3) 0.072(3) 0.064(3) 0.014(3) 0.002(2) -0.001(3)
C15 0.107(5) 0.073(4) 0.066(3) 0.005(3) 0.008(3) -0.004(3)
C16 0.107(5) 0.085(4) 0.071(3) 0.022(3) 0.034(3) 0.036(4)
C17 0.075(4) 0.091(4) 0.080(4) 0.025(3) 0.018(3) 0.012(3)
C18 0.061(3) 0.081(4) 0.071(3) 0.022(3) 0.002(2) -0.002(3)
C19 0.062(3) 0.057(3) 0.053(3) 0.005(2) -0.001(2) -0.001(2)
C20 0.062(3) 0.081(3) 0.063(3) 0.000(2) 0.004(2) 0.010(3)
C21 0.059(3) 0.096(4) 0.067(3) 0.012(3) 0.009(2) -0.001(3)
C22 0.081(4) 0.111(5) 0.088(4) 0.037(4) -0.013(3) -0.028(4)
C23 0.148(7) 0.084(5) 0.110(5) 0.050(4) -0.040(5) -0.043(5)
C24 0.142(7) 0.062(4) 0.122(6) 0.019(4) -0.015(5) 0.000(4)
C25 0.095(4) 0.062(3) 0.096(4) 0.011(3) -0.013(3) 0.004(3)
C26 0.053(3) 0.074(3) 0.056(3) 0.012(2) 0.003(2) 0.003(2)
C27 0.071(3) 0.082(4) 0.058(3) 0.021(3) -0.007(3) -0.012(3)
C28 0.070(3) 0.059(3) 0.060(3) 0.012(2) -0.009(2) 0.004(3)
C29 0.196(8) 0.105(5) 0.119(6) 0.019(5) 0.051(6) 0.043(6)

loop_
_atom_type_symbol
_atom_type_description
_atom_type_scat_dispersion_real
_atom_type_scat_dispersion_imag
_atom_type_scat_source
C C 0.0033 0.0016 'International Tables Vol C Tables 4.2.6.8 and 6.1.1.4'
H H 0.0000 0.0000 'International Tables Vol C Tables 4.2.6.8 and 6.1.1.4'
F F 0.0171 0.0103 'International Tables Vol C Tables 4.2.6.8 and 6.1.1.4'
N N 0.0061 0.0033 'International Tables Vol C Tables 4.2.6.8 and 6.1.1.4'
O O 0.0106 0.0060 'International Tables Vol C Tables 4.2.6.8 and 6.1.1.4'

loop_
_diffrn_radiation_wavelength
0.71073

loop_
_geom_angle_atom_site_label_1
_geom_angle_atom_site_label_2
_geom_angle_atom_site_label_3
_geom_angle
_geom_angle_site_symmetry_1
_geom_angle_site_symmetry_3
_geom_angle_publ_flag
C2 N3 C13 123.5(4) . . ?
C2 N3 C4 118.2(4) . . ?
C13 N3 C4 117.5(4) . . ?
C19 C1 C2 112.8(4) . . ?
O5 C2 N3 121.9(4) . . ?
O5 C2 C1 119.6(4) . . ?
N3 C2 C1 118.5(5) . . ?
N3 C4 C6 112.1(4) . . ?
C4 C6 C7 113.7(4) . . ?
C4 C6 C10 111.6(4) . . ?
C7 C6 C10 103.9(4) . . ?
C8 C7 C6 104.8(5) . . ?
O34 C8 C9 123.7(5) . . ?
O34 C8 C7 125.5(6) . . ?
C9 C8 C7 108.8(5) . . ?
F12 C9 C8 119.7(5) . . ?
F12 C9 C10 118.2(6) . . ?
C8 C9 C10 108.4(5) . . ?
F12 C9 F11 107.8(5) . . ?
C8 C9 F11 88.3(6) . . ?
C10 C9 F11 110.1(5) . . ?
C9 C10 C6 103.2(5) . . ?
C18 C13 C14 119.5(5) . . ?
C18 C13 N3 121.1(4) . . ?
C14 C13 N3 119.3(4) . . ?
C15 C14 C13 119.8(5) . . ?
C14 C15 C16 120.1(5) . . ?
C17 C16 C15 119.0(5) . . ?
C17 C16 C29 118.3(6) . . ?
C15 C16 C29 122.7(7) . . ?
C18 C17 C16 120.8(5) . . ?
C17 C18 C13 120.6(5) . . ?
C26 C19 C20 118.7(4) . . ?
C26 C19 C1 121.2(4) . . ?
C20 C19 C1 120.0(4) . . ?
C21 C20 C19 120.9(5) . . ?
C20 C21 C27 121.2(5) . . ?
C23 C22 C27 120.9(7) . . ?
C22 C23 C24 120.2(6) . . ?
C25 C24 C23 120.3(7) . . ?
C24 C25 C28 122.6(6) . . ?
C19 C26 C28 122.1(4) . . ?
C21 C27 C22 122.9(6) . . ?
C21 C27 C28 118.8(4) . . ?
C22 C27 C28 118.3(6) . . ?
C25 C28 C26 124.1(5) . . ?
C25 C28 C27 117.7(5) . . ?
C26 C28 C27 118.2(4) . . ?
C30 C29 C50 31.8(9) . . ?
C30 C29 C16 124.5(11) . . ?
C50 C29 C16 112.0(9) . . ?
C29 C30 C31 94.9(12) . . ?
C30 C31 C32 94.7(12) . . ?
C33 C32 C31 112.6(17) . . ?
C29 C50 C51 110.2(13) . . ?
C50 C51 C52 114.2(16) . . ?
C53 C52 C51 91.9(18) . . ?
C19 C1 H1A 109.0 . . ?
C2 C1 H1A 109.0 . . ?
C19 C1 H1B 109.0 . . ?
C2 C1 H1B 109.0 . . ?
H1A C1 H1B 107.8 . . ?
N3 C4 H4A 109.2 . . ?
C6 C4 H4A 109.2 . . ?
N3 C4 H4B 109.2 . . ?
C6 C4 H4B 109.2 . . ?
H4A C4 H4B 107.9 . . ?
C4 C6 H6 109.2 . . ?
C7 C6 H6 109.2 . . ?
C10 C6 H6 109.2 . . ?
C8 C7 H7A 110.8 . . ?
C6 C7 H7A 110.8 . . ?
C8 C7 H7B 110.8 . . ?
C6 C7 H7B 110.8 . . ?
H7A C7 H7B 108.9 . . ?
C9 C10 H10A 111.1 . . ?
C6 C10 H10A 111.1 . . ?
C9 C10 H10B 111.1 . . ?
C6 C10 H10B 111.1 . . ?
H10A C10 H10B 109.1 . . ?
C15 C14 H14 120.1 . . ?
C13 C14 H14 120.1 . . ?
C14 C15 H15 119.9 . . ?
C16 C15 H15 119.9 . . ?
C18 C17 H17 119.6 . . ?
C16 C17 H17 119.6 . . ?
C17 C18 H18 119.7 . . ?
C13 C18 H18 119.7 . . ?
C21 C20 H20 119.5 . . ?
C19 C20 H20 119.5 . . ?
C20 C21 H21 119.4 . . ?
C27 C21 H21 119.4 . . ?
C23 C22 H22 119.5 . . ?
C27 C22 H22 119.5 . . ?
C22 C23 H23 119.9 . . ?
C24 C23 H23 119.9 . . ?
C25 C24 H24 119.8 . . ?
C23 C24 H24 119.8 . . ?
C24 C25 H25 118.7 . . ?
C28 C25 H25 118.7 . . ?
C19 C26 H26 118.9 . . ?
C28 C26 H26 118.9 . . ?
C30 C29 H29A 106.2 . . ?
C50 C29 H29A 84.1 . . ?
C16 C29 H29A 106.2 . . ?
C30 C29 H29B 106.2 . . ?
C50 C29 H29B 135.6 . . ?
C16 C29 H29B 106.2 . . ?
H29A C29 H29B 106.4 . . ?
C29 C30 H30A 112.8 . . ?
C31 C30 H30A 112.7 . . ?
C29 C30 H30B 112.8 . . ?
C31 C30 H30B 112.8 . . ?
H30A C30 H30B 110.2 . . ?
C30 C31 H31A 112.8 . . ?
C32 C31 H31A 112.6 . . ?
C30 C31 H31B 112.8 . . ?
C32 C31 H31B 113.0 . . ?
H31A C31 H31B 110.2 . . ?
C33 C32 H32A 109.2 . . ?
C31 C32 H32A 109.3 . . ?
C33 C32 H32B 108.9 . . ?
C31 C32 H32B 108.9 . . ?
H32A C32 H32B 107.8 . . ?
C32 C33 H33A 109.3 . . ?
C32 C33 H33B 109.6 . . ?
H33A C33 H33B 109.5 . . ?
C32 C33 H33C 109.5 . . ?
H33A C33 H33C 109.5 . . ?
H33B C33 H33C 109.5 . . ?
C29 C50 H50A 109.6 . . ?
C51 C50 H50A 109.6 . . ?
C29 C50 H50B 109.6 . . ?
C51 C50 H50B 109.6 . . ?
H50A C50 H50B 108.1 . . ?
C50 C51 H51A 108.7 . . ?
C52 C51 H51A 108.7 . . ?
C50 C51 H51B 108.7 . . ?
C52 C51 H51B 108.7 . . ?
H51A C51 H51B 107.6 . . ?
C53 C52 H52A 113.2 . . ?
C51 C52 H52A 113.2 . . ?
C53 C52 H52B 113.4 . . ?
C51 C52 H52B 113.4 . . ?
H52A C52 H52B 110.6 . . ?
C52 C53 H53A 109.4 . . ?
C52 C53 H53B 109.6 . . ?
H53A C53 H53B 109.5 . . ?
C52 C53 H53C 109.5 . . ?
H53A C53 H53C 109.5 . . ?
H53B C53 H53C 109.5 . . ?

loop_
_geom_bond_atom_site_label_1
_geom_bond_atom_site_label_2
_geom_bond_distance
_geom_bond_site_symmetry_2
_geom_bond_publ_flag
F11 C9 1.523(8) . ?
F12 C9 1.298(6) . ?
N3 C2 1.360(6) . ?
N3 C13 1.435(6) . ?
N3 C4 1.470(6) . ?
O34 C8 1.236(7) . ?
O5 C2 1.227(6) . ?
C1 C19 1.506(6) . ?
C1 C2 1.537(6) . ?
C4 C6 1.509(7) . ?
C6 C7 1.537(7) . ?
C6 C10 1.537(6) . ?
C7 C8 1.498(7) . ?
C8 C9 1.454(9) . ?
C9 C10 1.503(8) . ?
C13 C18 1.372(6) . ?
C13 C14 1.388(7) . ?
C14 C15 1.379(7) . ?
C15 C16 1.397(8) . ?
C16 C17 1.373(8) . ?
C16 C29 1.522(9) . ?
C17 C18 1.368(7) . ?
C19 C26 1.367(6) . ?
C19 C20 1.407(7) . ?
C20 C21 1.364(7) . ?
C21 C27 1.401(7) . ?
C22 C23 1.364(10) . ?
C22 C27 1.423(8) . ?
C23 C24 1.376(10) . ?
C24 C25 1.353(9) . ?
C25 C28 1.394(7) . ?
C26 C28 1.413(7) . ?
C27 C28 1.423(7) . ?
C29 C30 1.364(14) . ?
C29 C50 1.522(15) . ?
C30 C31 1.465(16) . ?
C31 C32 1.508(16) . ?
C32 C33 1.502(16) . ?
C50 C51 1.526(16) . ?
C51 C52 1.554(17) . ?
C52 C53 1.514(18) . ?
C1 H1A 0.9800 . ?
C1 H1B 0.9800 . ?
C4 H4A 0.9800 . ?
C4 H4B 0.9800 . ?
C6 H6 0.9900 . ?
C7 H7A 0.9800 . ?
C7 H7B 0.9800 . ?
C10 H10A 0.9800 . ?
C10 H10B 0.9800 . ?
C14 H14 0.9400 . ?
C15 H15 0.9400 . ?
C17 H17 0.9400 . ?
C18 H18 0.9400 . ?
C20 H20 0.9400 . ?
C21 H21 0.9400 . ?
C22 H22 0.9400 . ?
C23 H23 0.9400 . ?
C24 H24 0.9400 . ?
C25 H25 0.9400 . ?
C26 H26 0.9400 . ?
C29 H29A 0.9800 . ?
C29 H29B 0.9800 . ?
C30 H30A 0.9800 . ?
C30 H30B 0.9800 . ?
C31 H31A 0.9800 . ?
C31 H31B 0.9800 . ?
C32 H32A 0.9800 . ?
C32 H32B 0.9800 . ?
C33 H33A 0.9700 . ?
C33 H33B 0.9700 . ?
C33 H33C 0.9700 . ?
C50 H50A 0.9800 . ?
C50 H50B 0.9800 . ?
C51 H51A 0.9800 . ?
C51 H51B 0.9800 . ?
C52 H52A 0.9800 . ?
C52 H52B 0.9800 . ?
C53 H53A 0.9700 . ?
C53 H53B 0.9700 . ?
C53 H53C 0.9700 . ?

loop_
_geom_torsion_atom_site_label_1
_geom_torsion_atom_site_label_2
_geom_torsion_atom_site_label_3
_geom_torsion_atom_site_label_4
_geom_torsion
_geom_torsion_site_symmetry_1
_geom_torsion_site_symmetry_2
_geom_torsion_site_symmetry_3
_geom_torsion_site_symmetry_4
_geom_torsion_publ_flag
C13 N3 C2 O5 165.7(4) . . . . ?
C4 N3 C2 O5 -3.6(7) . . . . ?
C13 N3 C2 C1 -13.7(6) . . . . ?
C4 N3 C2 C1 177.0(4) . . . . ?
C19 C1 C2 O5 -86.3(6) . . . . ?
C19 C1 C2 N3 93.1(5) . . . . ?
C2 N3 C4 C6 -132.2(4) . . . . ?
C13 N3 C4 C6 57.8(5) . . . . ?
N3 C4 C6 C7 54.8(5) . . . . ?
N3 C4 C6 C10 171.9(4) . . . . ?
C4 C6 C7 C8 149.8(4) . . . . ?
C10 C6 C7 C8 28.4(5) . . . . ?
C6 C7 C8 O34 -177.2(5) . . . . ?
C6 C7 C8 C9 -12.8(6) . . . . ?
O34 C8 C9 F12 16.5(9) . . . . ?
C7 C8 C9 F12 -148.2(5) . . . . ?
O34 C8 C9 C10 156.3(6) . . . . ?
C7 C8 C9 C10 -8.4(7) . . . . ?
O34 C8 C9 F11 -93.1(7) . . . . ?
C7 C8 C9 F11 102.2(5) . . . . ?
F12 C9 C10 C6 166.5(5) . . . . ?
C8 C9 C10 C6 26.0(6) . . . . ?
F11 C9 C10 C6 -69.1(6) . . . . ?
C4 C6 C10 C9 -155.9(4) . . . . ?
C7 C6 C10 C9 -33.0(5) . . . . ?
C2 N3 C13 C18 73.8(6) . . . . ?
C4 N3 C13 C18 -116.8(5) . . . . ?
C2 N3 C13 C14 -105.6(5) . . . . ?
C4 N3 C13 C14 63.8(5) . . . . ?
C18 C13 C14 C15 -4.2(7) . . . . ?
N3 C13 C14 C15 175.2(4) . . . . ?
C13 C14 C15 C16 -0.1(7) . . . . ?
C14 C15 C16 C17 3.3(7) . . . . ?
C14 C15 C16 C29 -175.2(5) . . . . ?
C15 C16 C17 C18 -2.2(7) . . . . ?
C29 C16 C17 C18 176.4(5) . . . . ?
C16 C17 C18 C13 -2.2(7) . . . . ?
C14 C13 C18 C17 5.4(7) . . . . ?
N3 C13 C18 C17 -173.9(4) . . . . ?
C2 C1 C19 C26 -108.3(5) . . . . ?
C2 C1 C19 C20 74.6(5) . . . . ?
C26 C19 C20 C21 1.1(7) . . . . ?
C1 C19 C20 C21 178.2(4) . . . . ?
C19 C20 C21 C27 -0.9(7) . . . . ?
C27 C22 C23 C24 0.6(10) . . . . ?
C22 C23 C24 C25 -2.2(11) . . . . ?
C23 C24 C25 C28 2.2(10) . . . . ?
C20 C19 C26 C28 -0.9(6) . . . . ?
C1 C19 C26 C28 -178.0(4) . . . . ?
C20 C21 C27 C22 -179.2(5) . . . . ?
C20 C21 C27 C28 0.6(7) . . . . ?
C23 C22 C27 C21 -179.1(5) . . . . ?
C23 C22 C27 C28 1.1(8) . . . . ?
C24 C25 C28 C26 179.0(5) . . . . ?
C24 C25 C28 C27 -0.5(8) . . . . ?
C19 C26 C28 C25 -178.9(5) . . . . ?
C19 C26 C28 C27 0.6(7) . . . . ?
C21 C27 C28 C25 179.1(4) . . . . ?
C22 C27 C28 C25 -1.1(7) . . . . ?
C21 C27 C28 C26 -0.4(7) . . . . ?
C22 C27 C28 C26 179.4(4) . . . . ?
C17 C16 C29 C30 179.3(10) . . . . ?
C15 C16 C29 C30 -2.1(12) . . . . ?
C17 C16 C29 C50 -147.2(12) . . . . ?
C15 C16 C29 C50 31.3(13) . . . . ?
C50 C29 C30 C31 8.8(18) . . . . ?
C16 C29 C30 C31 84.7(13) . . . . ?
C29 C30 C31 C32 155.0(15) . . . . ?
C30 C31 C32 C33 162.9(17) . . . . ?
C30 C29 C50 C51 -65(2) . . . . ?
C16 C29 C50 C51 174.1(13) . . . . ?
C29 C50 C51 C52 167.1(16) . . . . ?
C50 C51 C52 C53 86(2) . . . . ?
